data_7219690
loop_
_publ_author_name
'Zhang, Lina'
'Zhang, Chao'
'Zhang, Bin'
'Du, Chenxia'
'Hou, Hongwei'

_publ_section_title
;
 Two series of pH-dependent lanthanide complexes showing solvent-induced
 single crystal to single crystal transformation, sorption and
 luminescence properties
;
_journal_issue 14
_journal_name_full CrystEngComm
_journal_page_first 2837
_journal_paper_doi 10.1039/C5CE00263J
_journal_volume 17
_journal_year 2015
_chemical_formula_moiety 'C3 N O, C73.5 H56 N1.5 Nd2 O22, C3 H7 N O'
_chemical_formula_sum 'C79.5 H71.5 N3.5 Nd2 O24'
_chemical_formula_weight 1748.31
_chemical_name_systematic
;
 ? 
;
_space_group_crystal_system monoclinic
_space_group_IT_number 14
_space_group_name_Hall '-P 2ybc'
_space_group_name_H-M_alt 'P 1 21/c 1'
_symmetry_space_group_name_Hall '-P 2ybc'
_symmetry_space_group_name_H-M 'P 1 21/c 1'
_atom_sites_solution_hydrogens geom
_atom_sites_solution_primary direct
_atom_sites_solution_secondary difmap
_audit_creation_date 2014-12-18
_audit_creation_method
;
  Olex2 1.2
  (compiled 2012.05.09 svn.r2324, GUI svn.r4230)
;
_audit_update_record
;
2015-01-16 deposited with the CCDC.
2015-03-02 downloaded from the CCDC.
;
_cell_angle_alpha 90.00
_cell_angle_beta 107.0015(14)
_cell_angle_gamma 90.00
_cell_formula_units_Z 4
_cell_length_a 14.21191(16)
_cell_length_b 29.7396(3)
_cell_length_c 18.3087(3)
_cell_measurement_reflns_used 10050
_cell_measurement_temperature 291(2)
_cell_measurement_theta_max 71.9383
_cell_measurement_theta_min 2.9264
_cell_volume 7400.11(17)
_computing_cell_refinement
;
CrysAlisPro, Agilent Technologies,
Version 1.171.36.21 (release 14-08-2012 CrysAlis171 .NET)
(compiled Sep 14 2012,17:21:16)
;
_computing_data_collection
;
CrysAlisPro, Agilent Technologies,
Version 1.171.36.21 (release 14-08-2012 CrysAlis171 .NET)
(compiled Sep 14 2012,17:21:16)
;
_computing_data_reduction
;
CrysAlisPro, Agilent Technologies,
Version 1.171.36.21 (release 14-08-2012 CrysAlis171 .NET)
(compiled Sep 14 2012,17:21:16)
;
_computing_molecular_graphics
;
O. V. Dolomanov, L. J. Bourhis, R. J. Gildea, J. A. K. Howard and H. Puschmann,
OLEX2: a complete structure solution, refinement and analysis program.
J. Appl. Cryst. (2009). 42, 339-341.
;
_computing_publication_material
;
O. V. Dolomanov, L. J. Bourhis, R. J. Gildea, J. A. K. Howard and H. Puschmann,
OLEX2: a complete structure solution, refinement and analysis program.
J. Appl. Cryst. (2009). 42, 339-341.
;
_computing_structure_refinement
;
XL, G.M. Sheldrick, Acta Cryst.
(2008). A64, 112-122
;
_computing_structure_solution
;
XS, G.M. Sheldrick, Acta Cryst.
(2008). A64, 112-122
;
_diffrn_ambient_temperature 291.15
_diffrn_detector_area_resol_mean 16.2312
_diffrn_measured_fraction_theta_full 0.999
_diffrn_measured_fraction_theta_max 0.999
_diffrn_measurement_details
;
  1 omega   -4.00   22.00   1.0000   14.0000
omega____ theta____ kappa____ phi______ frames
    -        0.0000  -99.0000  -90.0000 26

  2 omega  -62.00  -32.00   1.0000   14.0000
omega____ theta____ kappa____ phi______ frames
    -        0.0000  178.0000  -30.0000 30

  3 omega   18.00   57.00   1.0000   14.0000
omega____ theta____ kappa____ phi______ frames
    -        0.0000   57.0000 -150.0000 39

  4 omega   -5.00   26.00   1.0000   29.0000
omega____ theta____ kappa____ phi______ frames
    -      -42.5000   37.0000 -180.0000 31

  5 omega  -49.00   30.00   1.0000   29.0000
omega____ theta____ kappa____ phi______ frames
    -      -42.5000   37.0000  -30.0000 79

  6 omega -114.00  -58.00   1.0000   29.0000
omega____ theta____ kappa____ phi______ frames
    -      -42.5000  -25.0000    0.0000 56

  7 omega   -8.00   24.00   1.0000   29.0000
omega____ theta____ kappa____ phi______ frames
    -      -42.5000   57.0000 -180.0000 32

  8 omega  -42.00   30.00   1.0000   29.0000
omega____ theta____ kappa____ phi______ frames
    -      -42.5000   37.0000  120.0000 72

  9 omega  -63.00  -12.00   1.0000   29.0000
omega____ theta____ kappa____ phi______ frames
    -      -42.5000   57.0000 -180.0000 51

 10 omega   85.00  158.00   1.0000   41.0000
omega____ theta____ kappa____ phi______ frames
    -      111.4066   77.0000 -150.0000 73

 11 omega   42.00   79.00   1.0000   41.0000
omega____ theta____ kappa____ phi______ frames
    -      111.4066  -37.0000  -90.0000 37

 12 omega   39.00   93.00   1.0000   41.0000
omega____ theta____ kappa____ phi______ frames
    -      111.4066  -25.0000 -150.0000 54

 13 omega   43.00   94.00   1.0000   41.0000
omega____ theta____ kappa____ phi______ frames
    -      111.4066  -50.0000   90.0000 51

 14 omega   66.00   91.00   1.0000   41.0000
omega____ theta____ kappa____ phi______ frames
    -      111.4066  -25.0000  150.0000 25

 15 omega   40.00   96.00   1.0000   41.0000
omega____ theta____ kappa____ phi______ frames
    -      111.4066 -111.0000  120.0000 56

 16 omega   44.00   77.00   1.0000   41.0000
omega____ theta____ kappa____ phi______ frames
    -      111.4066  -37.0000  120.0000 33

 17 omega   39.00   64.00   1.0000   41.0000
omega____ theta____ kappa____ phi______ frames
    -      111.4066  -37.0000 -150.0000 25

 18 omega   47.00  168.00   1.0000   41.0000
omega____ theta____ kappa____ phi______ frames
    -      111.4066  -12.0000    0.0000 121

 19 omega   -4.00   42.00   1.0000   14.0000
omega____ theta____ kappa____ phi______ frames
    -        0.0000  -99.0000    0.0000 46
;
_diffrn_measurement_device_type 'Xcalibur, Eos, Gemini'
_diffrn_measurement_method '\w scans'
_diffrn_orient_matrix_UB_11 0.0114856000
_diffrn_orient_matrix_UB_12 0.0267319000
_diffrn_orient_matrix_UB_13 -0.0689880000
_diffrn_orient_matrix_UB_21 -0.0736906000
_diffrn_orient_matrix_UB_22 -0.0317775000
_diffrn_orient_matrix_UB_23 -0.0545113000
_diffrn_orient_matrix_UB_31 -0.0853607000
_diffrn_orient_matrix_UB_32 0.0309561000
_diffrn_orient_matrix_UB_33 0.0036183000
_diffrn_radiation_monochromator graphite
_diffrn_radiation_type 'Cu K\a'
_diffrn_radiation_wavelength 1.5418
_diffrn_reflns_av_R_equivalents 0.0282
_diffrn_reflns_av_unetI/netI 0.0460
_diffrn_reflns_limit_h_max 9
_diffrn_reflns_limit_h_min -16
_diffrn_reflns_limit_k_max 35
_diffrn_reflns_limit_k_min -31
_diffrn_reflns_limit_l_max 21
_diffrn_reflns_limit_l_min -21
_diffrn_reflns_number 26071
_diffrn_reflns_theta_full 66.60
_diffrn_reflns_theta_max 66.60
_diffrn_reflns_theta_min 3.25
_diffrn_source 'Enhance (Cu) X-ray Source'
_diffrn_source_current n/a
_diffrn_source_voltage n/a
_exptl_absorpt_coefficient_mu 11.280
_exptl_absorpt_correction_T_max 0.31010
_exptl_absorpt_correction_T_min 0.18106
_exptl_absorpt_correction_type multi-scan
_exptl_absorpt_process_details
;
CrysAlisPro, Agilent Technologies,
Version 1.171.36.21 (release 14-08-2012 CrysAlis171 .NET)
(compiled Sep 14 2012,17:21:16)
Empirical absorption correction using spherical harmonics,
 implemented in SCALE3 ABSPACK scaling algorithm.
;
_exptl_crystal_colour 'pale yellow'
_exptl_crystal_density_diffrn 1.562
_exptl_crystal_density_method 'not measured'
_exptl_crystal_description prismatic
_exptl_crystal_F_000 3506
_exptl_crystal_size_max 0.18
_exptl_crystal_size_mid 0.15
_exptl_crystal_size_min 0.11
_refine_diff_density_max 0.919
_refine_diff_density_min -0.568
_refine_diff_density_rms 0.090
_refine_ls_extinction_method none
_refine_ls_goodness_of_fit_ref 1.017
_refine_ls_hydrogen_treatment noref
_refine_ls_matrix_type full
_refine_ls_number_parameters 999
_refine_ls_number_reflns 13073
_refine_ls_number_restraints 66
_refine_ls_restrained_S_all 1.037
_refine_ls_R_factor_all 0.0558
_refine_ls_R_factor_gt 0.0409
_refine_ls_shift/su_max 0.013
_refine_ls_shift/su_mean 0.000
_refine_ls_structure_factor_coef Fsqd
_refine_ls_weighting_details 'calc w=1/[\s^2^(Fo^2^)+(0.0527P)^2^+8.0747P] where P=(Fo^2^+2Fc^2^)/3'
_refine_ls_weighting_scheme calc
_refine_ls_wR_factor_gt 0.0988
_refine_ls_wR_factor_ref 0.1067
_reflns_number_gt 10546
_reflns_number_total 13073
_reflns_threshold_expression >2sigma(I)
_cod_data_source_file c5ce00263j2.cif
_cod_data_source_block Nd-p21c
_cod_depositor_comments 'Adding full bibliography for 7219688--7219700.cif.'
_cod_original_cell_volume 7400.10(16)
_cod_original_formula_sum 'C79.50 H71.5 N3.50 Nd2 O24'
_cod_database_code 7219690
_chemical_oxdiff_formula C30H30O6N2Nd2
_reflns_odcompleteness_completeness 99.98
_reflns_odcompleteness_iscentric 1
_reflns_odcompleteness_theta 66.97

loop_
_space_group_symop_id
_space_group_symop_operation_xyz
1 'x, y, z'
2 '-x, y+1/2, -z+1/2'
3 '-x, -y, -z'
4 'x, -y-1/2, z-1/2'

loop_
_atom_site_label
_atom_site_type_symbol
_atom_site_fract_x
_atom_site_fract_y
_atom_site_fract_z
_atom_site_U_iso_or_equiv
_atom_site_adp_type
_atom_site_occupancy
_atom_site_symmetry_multiplicity
_atom_site_calc_flag
_atom_site_refinement_flags
_atom_site_disorder_assembly
_atom_site_disorder_group
C76 C 0.1826(5) 0.4655(3) 0.0079(5) 0.183(4) Uiso 1 1 d D . .
O7 O 0.30150(19) 0.18275(8) 0.10880(15) 0.0405(7) Uani 1 1 d . . .
O8 O 0.41418(18) 0.18632(8) 0.21993(15) 0.0391(7) Uani 1 1 d . . .
O9 O 0.54091(19) 0.12388(8) 0.26453(15) 0.0434(8) Uani 1 1 d . . .
H9 H 0.5148 0.1485 0.2637 0.065 Uiso 1 1 calc R . .
O10 O 0.3161(2) 0.33817(8) 0.17276(16) 0.0453(8) Uani 1 1 d . . .
O11 O 0.25340(18) 0.37767(8) 0.24927(16) 0.0425(7) Uani 1 1 d . . .
O12 O 0.27577(19) 0.46292(9) 0.26023(18) 0.0571(8) Uani 1 1 d . . .
H12 H 0.2602 0.4380 0.2719 0.086 Uiso 1 1 calc R . .
O13 O 0.34852(18) 0.32121(10) 0.37760(18) 0.0517(9) Uani 1 1 d . . .
O14 O 0.40787(18) 0.27961(10) 0.30030(16) 0.0471(8) Uani 1 1 d . . .
O15 O 0.59067(19) 0.26037(11) 0.33481(16) 0.0553(9) Uani 1 1 d . . .
H15 H 0.5349 0.2642 0.3062 0.083 Uiso 1 1 calc R . .
O16 O 1.1246(2) 0.19745(10) 0.69462(16) 0.0571(9) Uani 1 1 d . . .
O17 O 1.13667(19) 0.24727(11) 0.61043(18) 0.0576(10) Uani 1 1 d . . .
O18 O 0.98345(17) 0.27474(9) 0.50633(16) 0.0419(7) Uani 1 1 d D . .
O19 O 0.47295(19) 0.26663(11) 0.15472(18) 0.0550(9) Uani 1 1 d . . .
O20 O 0.2838(2) 0.27672(9) 0.03653(16) 0.0519(8) Uani 1 1 d D . .
O21 O 0.19536(19) 0.30747(9) 0.45916(14) 0.0414(7) Uani 1 1 d . . .
H21A H 0.2000 0.2786 0.4625 0.062 Uiso 1 1 d R . .
H21B H 0.1455 0.3160 0.4737 0.062 Uiso 1 1 d R . .
O22 O 0.00739(19) 0.31520(10) 0.34055(19) 0.0586(9) Uani 1 1 d . . .
H22A H -0.0116 0.2890 0.3236 0.088 Uiso 1 1 d R . .
H22B H -0.0339 0.3346 0.3159 0.088 Uiso 1 1 d R . .
Nd1 Nd 0.312764(12) 0.257308(5) 0.175125(10) 0.02347(4) Uani 1 1 d . . .
Nd2 Nd 0.173423(12) 0.331455(6) 0.322824(11) 0.02491(4) Uani 1 1 d . . .
C79 C 0.8084(3) 0.39586(19) 0.2916(3) 0.0673(16) Uani 1 1 d . . .
H79 H 0.8476 0.4143 0.2716 0.081 Uiso 1 1 calc R . .
C80 C 0.7126(4) 0.46184(19) 0.2983(4) 0.091(2) Uani 1 1 d U . .
H80A H 0.7268 0.4758 0.3476 0.136 Uiso 1 1 calc R . .
H80B H 0.6443 0.4660 0.2712 0.136 Uiso 1 1 calc R . .
H80C H 0.7524 0.4753 0.2699 0.136 Uiso 1 1 calc R . .
O24 O 0.2344(10) 0.4440(5) -0.0221(8) 0.193(4) Uiso 0.559(7) 1 d P A 1
C81 C 0.6696(5) 0.3898(2) 0.3390(4) 0.113(2) Uani 1 1 d U . .
H81A H 0.6624 0.3598 0.3186 0.169 Uiso 1 1 calc R . .
H81B H 0.6065 0.4042 0.3262 0.169 Uiso 1 1 calc R . .
H81C H 0.6967 0.3885 0.3936 0.169 Uiso 1 1 calc R . .
O5 O 0.06090(18) 0.39841(8) 0.27213(15) 0.0416(7) Uani 1 1 d . . .
O6 O -0.05044(19) 0.46480(8) 0.21361(15) 0.0414(7) Uani 1 1 d . . .
H6 H -0.0223 0.4406 0.2158 0.062 Uiso 1 1 calc R . .
C1 C 0.1857(3) 0.21671(11) 0.3008(2) 0.0330(9) Uani 1 1 d . . .
C2 C 0.1297(3) 0.17577(11) 0.3087(2) 0.0321(9) Uani 1 1 d . . .
C3 C 0.0453(3) 0.18053(13) 0.3296(2) 0.0408(10) Uani 1 1 d . . .
H3 H 0.0265 0.2091 0.3408 0.049 Uiso 1 1 calc R . .
C4 C -0.0139(3) 0.14341(13) 0.3344(2) 0.0412(10) Uani 1 1 d . . .
C5 C -0.1016(3) 0.14810(16) 0.3548(3) 0.0631(13) Uani 1 1 d . . .
H5 H -0.1214 0.1765 0.3655 0.076 Uiso 1 1 calc R . .
C6 C -0.1578(3) 0.11173(17) 0.3592(3) 0.0654(14) Uani 1 1 d . . .
H6A H -0.2167 0.1156 0.3710 0.078 Uiso 1 1 calc R . .
C7 C -0.1274(3) 0.06904(16) 0.3461(3) 0.0575(13) Uani 1 1 d . . .
H7 H -0.1649 0.0442 0.3513 0.069 Uiso 1 1 calc R . .
C8 C -0.0432(3) 0.06286(14) 0.3258(2) 0.0444(11) Uani 1 1 d . . .
H8 H -0.0249 0.0339 0.3165 0.053 Uiso 1 1 calc R . .
C9 C 0.0168(3) 0.09948(12) 0.3184(2) 0.0367(9) Uani 1 1 d . . .
C10 C 0.1040(3) 0.09451(12) 0.2953(2) 0.0343(9) Uani 1 1 d . . .
C11 C 0.1583(3) 0.13198(12) 0.2919(2) 0.0354(9) Uani 1 1 d . . .
C12 C 0.1356(3) 0.04886(11) 0.2745(2) 0.0365(10) Uani 1 1 d . . .
H12A H 0.1474 0.0293 0.3187 0.044 Uiso 1 1 calc R . .
H12B H 0.1974 0.0522 0.2626 0.044 Uiso 1 1 calc R . .
C13 C 0.0940(2) 0.41955(11) 0.3352(2) 0.0329(9) Uani 1 1 d . . .
C14 C 0.0517(2) 0.46410(11) 0.3446(2) 0.0333(9) Uani 1 1 d . . .
C15 C 0.0828(3) 0.48634(12) 0.4134(2) 0.0403(10) Uani 1 1 d . . .
H15A H 0.1312 0.4733 0.4533 0.048 Uiso 1 1 calc R . .
C16 C 0.0436(3) 0.52812(12) 0.4252(2) 0.0397(10) Uani 1 1 d . . .
C17 C 0.0768(3) 0.55034(15) 0.4961(3) 0.0552(13) Uani 1 1 d . . .
H17 H 0.1274 0.5379 0.5352 0.066 Uiso 1 1 calc R . .
C18 C 0.0351(4) 0.59027(15) 0.5077(3) 0.0591(14) Uani 1 1 d . . .
H18A H 0.0595 0.6055 0.5538 0.071 Uiso 1 1 calc R . .
C19 C -0.0422(3) 0.60763(14) 0.4520(3) 0.0544(12) Uani 1 1 d . . .
H19 H -0.0723 0.6338 0.4617 0.065 Uiso 1 1 calc R . .
C20 C -0.0764(3) 0.58737(13) 0.3822(2) 0.0454(11) Uani 1 1 d . . .
H20 H -0.1293 0.5999 0.3453 0.054 Uiso 1 1 calc R . .
C21 C -0.0322(3) 0.54746(12) 0.3654(2) 0.0361(9) Uani 1 1 d . . .
C22 C -0.0619(2) 0.52611(11) 0.2927(2) 0.0320(9) Uani 1 1 d . . .
C23 C -0.0205(2) 0.48539(11) 0.2832(2) 0.0321(9) Uani 1 1 d . . .
C24 C 0.3716(2) 0.16477(11) 0.1590(2) 0.0308(8) Uani 1 1 d . . .
C25 C 0.4067(2) 0.11896(11) 0.1483(2) 0.0308(9) Uani 1 1 d . . .
C26 C 0.3574(3) 0.09432(12) 0.0850(2) 0.0385(10) Uani 1 1 d . . .
H26 H 0.3030 0.1069 0.0496 0.046 Uiso 1 1 calc R . .
C27 C 0.3872(3) 0.05080(12) 0.0728(2) 0.0364(9) Uani 1 1 d . . .
C28 C 0.3359(3) 0.02595(14) 0.0078(2) 0.0470(11) Uani 1 1 d . . .
H28 H 0.2831 0.0390 -0.0285 0.056 Uiso 1 1 calc R . .
C29 C 0.3629(3) -0.01695(14) -0.0023(3) 0.0556(13) Uani 1 1 d . . .
H29 H 0.3267 -0.0336 -0.0441 0.067 Uiso 1 1 calc R . .
C30 C 0.4449(3) -0.03598(13) 0.0501(3) 0.0551(12) Uani 1 1 d . . .
H30 H 0.4632 -0.0652 0.0424 0.066 Uiso 1 1 calc R . .
C31 C 0.4985(3) -0.01273(12) 0.1120(2) 0.0413(10) Uani 1 1 d . . .
H31 H 0.5543 -0.0259 0.1449 0.050 Uiso 1 1 calc R . .
C32 C 0.4708(3) 0.03132(12) 0.1275(2) 0.0356(9) Uani 1 1 d . . .
C33 C 0.5230(2) 0.05685(11) 0.1930(2) 0.0309(8) Uani 1 1 d . . .
C34 C 0.4904(2) 0.09968(11) 0.2023(2) 0.0319(9) Uani 1 1 d . . .
C35 C 0.6167(3) 0.03935(11) 0.2497(2) 0.0369(10) Uani 1 1 d . . .
H35A H 0.6658 0.0350 0.2230 0.044 Uiso 1 1 calc R . .
H35B H 0.6415 0.0622 0.2884 0.044 Uiso 1 1 calc R . .
C36 C 0.3051(2) 0.37426(11) 0.2038(2) 0.0328(9) Uani 1 1 d . . .
C37 C 0.3557(2) 0.41577(11) 0.1888(2) 0.0327(9) Uani 1 1 d . . .
C38 C 0.4216(3) 0.41266(13) 0.1477(2) 0.0481(11) Uani 1 1 d . . .
H38 H 0.4316 0.3850 0.1275 0.058 Uiso 1 1 calc R . .
C39 C 0.4746(3) 0.45026(14) 0.1352(3) 0.0508(11) Uani 1 1 d . . .
C40 C 0.5429(4) 0.4470(2) 0.0928(3) 0.0851(16) Uani 1 1 d U . .
H40 H 0.5511 0.4197 0.0708 0.102 Uiso 1 1 calc R . .
C41 C 0.5971(5) 0.4833(2) 0.0837(4) 0.1007(17) Uani 1 1 d U . .
H41 H 0.6444 0.4802 0.0581 0.121 Uiso 1 1 calc R . .
C42 C 0.5814(4) 0.52527(18) 0.1129(3) 0.0745(14) Uani 1 1 d U . .
H42 H 0.6170 0.5502 0.1053 0.089 Uiso 1 1 calc R . .
C43 C 0.5150(3) 0.52971(13) 0.1518(2) 0.0479(11) Uani 1 1 d . . .
H43 H 0.5046 0.5579 0.1699 0.058 Uiso 1 1 calc R . .
C44 C 0.4605(3) 0.49252(12) 0.1659(2) 0.0373(10) Uani 1 1 d . . .
C45 C 0.3940(3) 0.49560(11) 0.2106(2) 0.0337(9) Uani 1 1 d . . .
C46 C 0.3403(3) 0.45839(12) 0.2194(2) 0.0357(9) Uani 1 1 d . . .
C47 C 0.4191(3) 0.30279(13) 0.3607(2) 0.0385(10) Uani 1 1 d . . .
C48 C 0.5211(2) 0.30710(12) 0.4143(2) 0.0341(9) Uani 1 1 d . . .
C49 C 0.5368(2) 0.33289(12) 0.4786(2) 0.0347(9) Uani 1 1 d . . .
H49 H 0.4832 0.3460 0.4898 0.042 Uiso 1 1 calc R . .
C50 C 0.6320(2) 0.34019(12) 0.5284(2) 0.0329(9) Uani 1 1 d . . .
C51 C 0.6473(3) 0.36803(14) 0.5927(2) 0.0440(11) Uani 1 1 d . . .
H51 H 0.5933 0.3805 0.6041 0.053 Uiso 1 1 calc R . .
C52 C 0.7399(3) 0.37714(15) 0.6389(2) 0.0520(12) Uani 1 1 d . . .
H52 H 0.7489 0.3954 0.6817 0.062 Uiso 1 1 calc R . .
C53 C 0.8213(3) 0.35859(14) 0.6211(2) 0.0488(12) Uani 1 1 d . . .
H53 H 0.8847 0.3654 0.6510 0.059 Uiso 1 1 calc R . .
C54 C 0.8075(3) 0.33066(12) 0.5600(2) 0.0362(10) Uani 1 1 d . . .
H54 H 0.8624 0.3183 0.5498 0.043 Uiso 1 1 calc R . .
C55 C 0.7135(2) 0.31960(12) 0.5115(2) 0.0302(9) Uani 1 1 d . . .
C56 C 0.6980(2) 0.29079(12) 0.4476(2) 0.0302(9) Uani 1 1 d . . .
C57 C 0.6037(2) 0.28602(12) 0.3989(2) 0.0348(9) Uani 1 1 d . . .
C58 C 0.7829(2) 0.26748(13) 0.4278(2) 0.0339(9) Uani 1 1 d . . .
H58A H 0.8295 0.2902 0.4225 0.041 Uiso 1 1 calc R . .
H58B H 0.7574 0.2528 0.3787 0.041 Uiso 1 1 calc R . .
C59 C 1.0876(3) 0.21897(13) 0.6347(2) 0.0397(10) Uani 1 1 d . . .
C60 C 0.9845(2) 0.20984(12) 0.5873(2) 0.0324(9) Uani 1 1 d . . .
C61 C 0.9368(3) 0.17248(13) 0.6003(2) 0.0415(10) Uani 1 1 d . . .
H61 H 0.9679 0.1538 0.6409 0.050 Uiso 1 1 calc R . .
C62 C 0.8413(3) 0.16113(13) 0.5541(2) 0.0434(10) Uani 1 1 d . . .
C63 C 0.7980(3) 0.11910(16) 0.5601(3) 0.0577(12) Uani 1 1 d U . .
H63 H 0.8305 0.0988 0.5977 0.069 Uiso 1 1 calc R . .
C64 C 0.7089(3) 0.10811(17) 0.5111(3) 0.0649(13) Uani 1 1 d U . .
H64 H 0.6819 0.0799 0.5142 0.078 Uiso 1 1 calc R . .
C65 C 0.6584(3) 0.13841(17) 0.4570(3) 0.0602(13) Uani 1 1 d U . .
H65 H 0.5972 0.1305 0.4244 0.072 Uiso 1 1 calc R . .
C66 C 0.6963(3) 0.17992(15) 0.4501(3) 0.0484(12) Uani 1 1 d . . .
H66 H 0.6598 0.2002 0.4141 0.058 Uiso 1 1 calc R . .
C67 C 0.7909(2) 0.19233(13) 0.4974(2) 0.0347(9) Uani 1 1 d . . .
C68 C 0.8375(2) 0.23273(12) 0.48609(19) 0.0287(8) Uani 1 1 d . . .
C69 C 0.9351(2) 0.23928(12) 0.5259(2) 0.0303(9) Uani 1 1 d . . .
C70 C 0.5571(3) 0.24991(16) 0.1677(3) 0.0515(12) Uani 1 1 d . . .
H70 H 0.5642 0.2196 0.1805 0.062 Uiso 1 1 calc R . .
C71 C 0.7318(3) 0.2502(2) 0.1839(4) 0.082(2) Uani 1 1 d . . .
H71A H 0.7758 0.2656 0.2265 0.124 Uiso 1 1 calc R . .
H71B H 0.7569 0.2519 0.1407 0.124 Uiso 1 1 calc R . .
H71C H 0.7264 0.2193 0.1971 0.124 Uiso 1 1 calc R . .
C72 C 0.6300(4) 0.3185(2) 0.1465(4) 0.106(3) Uani 1 1 d . . .
H72A H 0.6142 0.3221 0.0921 0.160 Uiso 1 1 calc R . .
H72B H 0.6926 0.3321 0.1706 0.160 Uiso 1 1 calc R . .
H72C H 0.5802 0.3326 0.1644 0.160 Uiso 1 1 calc R . .
C73 C 0.3038(5) 0.3122(2) 0.0153(4) 0.050(2) Uani 0.50 1 d PD . .
C74 C 0.4224(5) 0.2834(2) -0.0403(5) 0.053(2) Uani 0.50 1 d PD . .
H74A H 0.4908 0.2905 -0.0185 0.080 Uiso 0.50 1 calc PR . .
H74B H 0.4084 0.2798 -0.0946 0.080 Uiso 0.50 1 calc PR . .
H74C H 0.4074 0.2560 -0.0184 0.080 Uiso 0.50 1 calc PR . .
C75 C 0.3831(7) 0.3610(2) -0.0535(5) 0.065(3) Uani 0.50 1 d PDU . .
H75A H 0.3278 0.3804 -0.0579 0.098 Uiso 0.50 1 calc PR . .
H75B H 0.3931 0.3572 -0.1028 0.098 Uiso 0.50 1 calc PR . .
H75C H 0.4409 0.3741 -0.0190 0.098 Uiso 0.50 1 calc PR . .
N1 N 0.6345(2) 0.27142(13) 0.1648(2) 0.0503(10) Uani 1 1 d . . .
N2 N 0.3647(4) 0.31839(18) -0.0251(3) 0.0419(18) Uani 0.50 1 d PD . .
O1 O 0.1723(2) 0.25220(8) 0.33413(16) 0.0452(8) Uani 1 1 d . . .
O2 O 0.24391(18) 0.21445(8) 0.26048(15) 0.0412(7) Uani 1 1 d . . .
O3 O 0.24305(18) 0.12691(8) 0.27147(17) 0.0466(7) Uani 1 1 d D . .
O4 O 0.16028(18) 0.40232(8) 0.38870(15) 0.0416(7) Uani 1 1 d . . .
C77 C 0.1254(6) 0.3806(3) 0.0139(8) 0.319(9) Uiso 1 1 d D . .
C78 C 0.0614(5) 0.4444(4) 0.0678(5) 0.232(6) Uiso 1 1 d D . .
N4 N 0.1312(5) 0.4293(2) 0.0281(4) 0.169(3) Uiso 1 1 d D A .
N3 N 0.7341(3) 0.41470(14) 0.3075(2) 0.0611(12) Uani 1 1 d . . .
O23 O 0.8316(3) 0.35636(14) 0.3004(2) 0.0847(13) Uani 1 1 d . . .
O24A O 0.1998(8) 0.3657(6) -0.0010(9) 0.193(4) Uiso 0.441(7) 1 d PD A 2
H18 H 1.0366(8) 0.2748(13) 0.5389(10) 0.041(11) Uiso 1 1 d D . .
H3A H 0.2627(14) 0.1513(4) 0.2612(16) 0.044(12) Uiso 1 1 d D . .

loop_
_atom_site_aniso_label
_atom_site_aniso_U_11
_atom_site_aniso_U_22
_atom_site_aniso_U_33
_atom_site_aniso_U_23
_atom_site_aniso_U_13
_atom_site_aniso_U_12
O7 0.0479(14) 0.0251(12) 0.0404(14) -0.0005(11) 0.0004(12) 0.0140(11)
O8 0.0401(13) 0.0298(13) 0.0412(14) -0.0050(11) 0.0021(11) 0.0110(11)
O9 0.0487(15) 0.0220(12) 0.0498(16) -0.0022(11) -0.0007(12) 0.0116(11)
O10 0.0591(16) 0.0216(12) 0.0562(16) -0.0070(11) 0.0181(13) -0.0030(12)
O11 0.0453(13) 0.0259(13) 0.0613(16) -0.0084(11) 0.0236(12) -0.0125(11)
O12 0.0604(14) 0.0230(13) 0.108(2) -0.0210(13) 0.0565(14) -0.0176(12)
O13 0.0215(12) 0.0490(16) 0.076(2) -0.0069(15) 0.0011(13) 0.0092(12)
O14 0.0265(12) 0.0525(16) 0.0496(17) -0.0089(14) -0.0087(12) 0.0037(12)
O15 0.0315(13) 0.081(2) 0.0413(15) -0.0291(14) -0.0079(12) 0.0183(14)
O16 0.0678(18) 0.0419(15) 0.0419(16) -0.0032(13) -0.0148(14) 0.0226(14)
O17 0.0238(12) 0.079(2) 0.0595(19) 0.0056(17) -0.0045(13) -0.0004(14)
O18 0.0206(11) 0.0431(14) 0.0541(16) 0.0143(13) -0.0017(11) -0.0017(11)
O19 0.0357(13) 0.0624(19) 0.0715(19) 0.0055(16) 0.0227(13) 0.0030(14)
O20 0.0670(18) 0.0380(15) 0.0489(16) -0.0007(13) 0.0144(14) -0.0097(14)
O21 0.0500(14) 0.0310(13) 0.0422(14) -0.0002(11) 0.0120(12) 0.0085(12)
O22 0.0311(13) 0.0457(17) 0.096(2) 0.0077(16) 0.0140(14) 0.0045(13)
Nd1 0.01849(7) 0.01621(8) 0.03232(9) -0.00341(7) 0.00212(6) 0.00153(6)
Nd2 0.01909(7) 0.01603(8) 0.03545(10) -0.00143(7) 0.00147(7) 0.00228(6)
C79 0.038(2) 0.088(4) 0.071(3) -0.006(3) 0.009(2) -0.010(2)
C80 0.072(3) 0.076(4) 0.120(4) 0.020(3) 0.022(3) 0.000(3)
C81 0.125(4) 0.097(4) 0.144(4) 0.034(4) 0.082(3) 0.020(4)
O5 0.0419(13) 0.0276(13) 0.0486(15) -0.0042(11) 0.0027(12) 0.0093(11)
O6 0.0487(14) 0.0222(12) 0.0473(15) -0.0007(11) 0.0046(12) 0.0102(11)
C1 0.0366(18) 0.0205(16) 0.0383(19) 0.0022(14) 0.0052(15) 0.0012(14)
C2 0.0372(17) 0.0214(16) 0.0383(19) -0.0058(14) 0.0119(14) 0.0003(14)
C3 0.048(2) 0.0289(18) 0.049(2) -0.0087(16) 0.0194(17) 0.0030(17)
C4 0.0408(18) 0.035(2) 0.053(2) -0.0095(17) 0.0213(16) -0.0030(16)
C5 0.059(2) 0.050(3) 0.095(3) -0.022(2) 0.045(2) -0.003(2)
C6 0.054(2) 0.068(3) 0.090(3) -0.020(3) 0.047(2) -0.009(2)
C7 0.053(2) 0.059(3) 0.071(3) -0.010(2) 0.035(2) -0.023(2)
C8 0.0430(19) 0.034(2) 0.060(2) -0.0084(18) 0.0211(17) -0.0081(17)
C9 0.0378(18) 0.0319(19) 0.041(2) -0.0026(16) 0.0133(15) -0.0035(16)
C10 0.0347(17) 0.0224(16) 0.047(2) -0.0046(15) 0.0141(15) -0.0042(14)
C11 0.0358(17) 0.0259(17) 0.046(2) -0.0056(15) 0.0145(15) -0.0031(15)
C12 0.0332(17) 0.0236(17) 0.053(2) -0.0026(16) 0.0135(16) -0.0048(14)
C13 0.0288(16) 0.0206(16) 0.050(2) -0.0010(15) 0.0120(15) 0.0045(14)
C14 0.0310(16) 0.0195(16) 0.048(2) 0.0022(15) 0.0095(15) 0.0028(14)
C15 0.0372(18) 0.0287(18) 0.052(2) -0.0010(17) 0.0086(17) 0.0068(16)
C16 0.0414(18) 0.0283(18) 0.052(2) -0.0046(16) 0.0179(16) 0.0013(16)
C17 0.057(2) 0.049(2) 0.055(3) -0.011(2) 0.010(2) 0.001(2)
C18 0.081(3) 0.044(2) 0.055(3) -0.017(2) 0.023(2) 0.000(2)
C19 0.075(3) 0.028(2) 0.072(3) -0.0033(19) 0.040(2) 0.009(2)
C20 0.052(2) 0.031(2) 0.060(2) 0.0047(18) 0.0280(18) 0.0096(17)
C21 0.0375(17) 0.0218(16) 0.057(2) 0.0037(15) 0.0253(15) 0.0019(14)
C22 0.0287(15) 0.0210(16) 0.049(2) 0.0046(15) 0.0152(14) 0.0043(13)
C23 0.0354(16) 0.0194(16) 0.0440(19) 0.0008(14) 0.0158(15) -0.0006(14)
C24 0.0339(16) 0.0213(16) 0.0392(19) 0.0024(14) 0.0140(14) 0.0029(14)
C25 0.0321(16) 0.0173(15) 0.0442(19) 0.0035(14) 0.0133(14) 0.0041(13)
C26 0.0316(17) 0.0292(18) 0.054(2) -0.0016(17) 0.0115(16) 0.0061(15)
C27 0.0379(18) 0.0241(17) 0.050(2) -0.0023(15) 0.0164(16) 0.0015(15)
C28 0.043(2) 0.041(2) 0.058(2) -0.0114(19) 0.0166(18) -0.0003(18)
C29 0.061(2) 0.040(2) 0.068(3) -0.021(2) 0.022(2) -0.009(2)
C30 0.078(3) 0.0223(19) 0.074(3) -0.0089(18) 0.037(2) 0.0022(19)
C31 0.053(2) 0.0266(18) 0.051(2) 0.0041(16) 0.0266(17) 0.0096(16)
C32 0.0421(17) 0.0211(16) 0.050(2) 0.0048(15) 0.0238(15) 0.0026(15)
C33 0.0329(16) 0.0158(15) 0.048(2) 0.0044(14) 0.0173(14) 0.0033(13)
C34 0.0360(17) 0.0191(16) 0.0424(19) 0.0006(14) 0.0145(15) 0.0014(14)
C35 0.0342(17) 0.0178(16) 0.060(2) 0.0068(15) 0.0164(16) 0.0043(14)
C36 0.0325(17) 0.0162(15) 0.047(2) -0.0044(14) 0.0080(15) -0.0005(14)
C37 0.0306(16) 0.0210(16) 0.045(2) -0.0047(15) 0.0089(15) -0.0034(14)
C38 0.066(2) 0.0219(18) 0.063(2) -0.0138(17) 0.028(2) -0.0055(18)
C39 0.066(2) 0.032(2) 0.068(3) -0.0078(18) 0.0407(19) -0.0093(19)
C40 0.104(3) 0.070(3) 0.103(3) -0.018(2) 0.063(2) -0.012(2)
C41 0.117(3) 0.092(3) 0.119(3) -0.015(2) 0.075(2) -0.014(3)
C42 0.088(2) 0.062(2) 0.090(3) 0.000(2) 0.051(2) -0.019(2)
C43 0.060(2) 0.0280(19) 0.063(3) -0.0006(18) 0.0297(19) -0.0046(18)
C44 0.0419(19) 0.0225(17) 0.048(2) -0.0017(15) 0.0144(16) -0.0029(15)
C45 0.0330(17) 0.0196(16) 0.048(2) -0.0077(15) 0.0108(15) -0.0030(14)
C46 0.0342(17) 0.0213(16) 0.053(2) -0.0035(15) 0.0151(16) -0.0029(14)
C47 0.0250(17) 0.038(2) 0.046(2) 0.0046(17) -0.0003(16) 0.0046(15)
C48 0.0204(15) 0.0377(19) 0.0366(19) -0.0009(16) -0.0033(14) 0.0048(14)
C49 0.0262(15) 0.0367(19) 0.042(2) 0.0007(16) 0.0104(14) 0.0078(15)
C50 0.0275(16) 0.0344(18) 0.0324(18) -0.0022(15) 0.0021(14) 0.0024(15)
C51 0.045(2) 0.044(2) 0.045(2) -0.0080(18) 0.0164(17) 0.0038(18)
C52 0.058(2) 0.053(2) 0.038(2) -0.0164(19) 0.0027(19) -0.001(2)
C53 0.0349(19) 0.051(2) 0.048(2) -0.006(2) -0.0067(18) -0.0092(19)
C54 0.0247(16) 0.037(2) 0.042(2) -0.0014(16) 0.0024(15) 0.0000(15)
C55 0.0247(15) 0.0286(17) 0.0324(18) 0.0017(14) 0.0008(14) 0.0029(14)
C56 0.0209(14) 0.0355(18) 0.0299(17) 0.0034(14) 0.0010(13) 0.0039(14)
C57 0.0269(16) 0.0363(19) 0.0344(19) -0.0056(15) -0.0016(14) 0.0058(15)
C58 0.0220(15) 0.045(2) 0.0314(18) -0.0006(16) 0.0029(13) 0.0056(15)
C59 0.0306(17) 0.039(2) 0.040(2) -0.0042(17) -0.0036(16) 0.0179(16)
C60 0.0258(15) 0.0349(18) 0.0340(19) 0.0024(15) 0.0050(14) 0.0064(15)
C61 0.0438(19) 0.040(2) 0.040(2) 0.0107(17) 0.0120(16) 0.0115(17)
C62 0.0435(18) 0.036(2) 0.059(2) -0.0036(18) 0.0279(17) -0.0009(17)
C63 0.063(2) 0.050(2) 0.068(2) 0.0053(19) 0.0301(18) -0.0049(19)
C64 0.063(2) 0.055(2) 0.085(3) -0.006(2) 0.0343(19) -0.016(2)
C65 0.0429(19) 0.065(2) 0.075(2) -0.014(2) 0.0201(18) -0.0140(19)
C66 0.0290(17) 0.050(2) 0.068(3) -0.017(2) 0.0165(17) -0.0088(17)
C67 0.0286(16) 0.039(2) 0.0404(19) -0.0080(16) 0.0157(14) 0.0018(15)
C68 0.0204(14) 0.0365(18) 0.0271(17) -0.0034(14) 0.0037(12) 0.0043(14)
C69 0.0198(14) 0.0328(18) 0.0355(18) 0.0013(15) 0.0038(13) 0.0043(14)
C70 0.039(2) 0.056(3) 0.063(3) -0.003(2) 0.0195(19) 0.0037(19)
C71 0.038(2) 0.101(5) 0.109(4) -0.013(4) 0.022(3) 0.004(3)
C72 0.070(3) 0.069(4) 0.185(7) 0.016(4) 0.044(4) -0.015(3)
C73 0.060(5) 0.052(5) 0.028(4) -0.001(4) -0.001(4) -0.002(4)
C74 0.054(4) 0.057(5) 0.057(5) -0.020(4) 0.030(4) -0.003(4)
C75 0.062(4) 0.072(5) 0.060(5) 0.008(4) 0.016(4) -0.021(4)
N1 0.0315(15) 0.067(2) 0.055(2) -0.0043(18) 0.0170(14) -0.0017(16)
N2 0.046(3) 0.043(4) 0.033(3) -0.002(3) 0.005(3) -0.009(3)
O1 0.0618(16) 0.0211(12) 0.0528(17) -0.0030(11) 0.0170(13) -0.0015(12)
O2 0.0457(13) 0.0254(13) 0.0560(16) 0.0017(11) 0.0205(12) -0.0019(11)
O3 0.0399(12) 0.0235(13) 0.0879(19) -0.0113(12) 0.0368(12) -0.0081(11)
O4 0.0359(13) 0.0306(13) 0.0505(16) -0.0050(12) 0.0006(12) 0.0123(11)
N3 0.0421(18) 0.060(2) 0.082(3) 0.025(2) 0.0200(18) 0.0091(18)
O23 0.0582(19) 0.085(3) 0.107(3) -0.002(2) 0.018(2) 0.024(2)

loop_
_atom_type_symbol
_atom_type_description
_atom_type_scat_dispersion_real
_atom_type_scat_dispersion_imag
_atom_type_scat_source
C C 0.0181 0.0091 'International Tables Vol C Tables 4.2.6.8 and 6.1.1.4'
H H 0.0000 0.0000 'International Tables Vol C Tables 4.2.6.8 and 6.1.1.4'
N N 0.0311 0.0180 'International Tables Vol C Tables 4.2.6.8 and 6.1.1.4'
Nd Nd -3.1807 10.9079 'International Tables Vol C Tables 4.2.6.8 and 6.1.1.4'
O O 0.0492 0.0322 'International Tables Vol C Tables 4.2.6.8 and 6.1.1.4'

loop_
_geom_angle_atom_site_label_1
_geom_angle_atom_site_label_2
_geom_angle_atom_site_label_3
_geom_angle
_geom_angle_site_symmetry_1
_geom_angle_site_symmetry_3
O24 C76 N4 98.3(10) . .
C24 O7 Nd1 95.6(2) . .
C24 O8 Nd1 93.19(19) . .
C36 O10 Nd1 147.9(3) . .
C36 O11 Nd2 140.9(2) . .
C47 O13 Nd2 138.7(3) . .
C47 O14 Nd1 151.1(2) . .
C59 O16 Nd2 166.0(3) . 4_666
C59 O17 Nd1 112.9(2) . 4_666
C70 O19 Nd1 144.3(3) . .
C73 O20 Nd1 123.4(4) . .
O7 Nd1 O8 51.33(8) . .
O7 Nd1 O20 75.31(9) . .
O7 Nd1 C24 25.46(8) . .
O8 Nd1 C24 25.90(8) . .
O10 Nd1 O7 150.80(9) . .
O10 Nd1 O8 145.10(8) . .
O10 Nd1 O17 94.01(10) . 4_465
O10 Nd1 O19 81.88(10) . .
O10 Nd1 O20 75.57(9) . .
O10 Nd1 C24 159.01(10) . .
O10 Nd1 O2 123.30(9) . .
O14 Nd1 O7 130.34(9) . .
O14 Nd1 O8 79.24(9) . .
O14 Nd1 O10 74.40(9) . .
O14 Nd1 O17 133.92(11) . 4_465
O14 Nd1 O19 79.80(10) . .
O14 Nd1 O20 141.59(10) . .
O14 Nd1 C24 105.11(9) . .
O14 Nd1 O2 75.53(9) . .
O17 Nd1 O7 78.73(10) 4_465 .
O17 Nd1 O8 120.84(10) 4_465 .
O17 Nd1 O20 71.39(11) 4_465 .
O17 Nd1 C24 100.48(10) 4_465 .
O19 Nd1 O7 87.51(10) . .
O19 Nd1 O8 71.16(10) . .
O19 Nd1 O17 143.76(11) . 4_465
O19 Nd1 O20 72.73(10) . .
O19 Nd1 C24 77.44(10) . .
O19 Nd1 O2 136.88(9) . .
O20 Nd1 O8 115.12(9) . .
O20 Nd1 C24 94.68(10) . .
O2 Nd1 O7 82.37(9) . .
O2 Nd1 O8 69.86(9) . .
O2 Nd1 O17 74.60(10) . 4_465
O2 Nd1 O20 142.19(9) . .
O2 Nd1 C24 75.63(10) . .
O11 Nd2 O21 139.97(8) . .
O11 Nd2 O22 141.99(9) . .
O11 Nd2 O5 72.64(9) . .
O11 Nd2 C13 77.70(10) . .
O11 Nd2 O4 84.37(9) . .
O13 Nd2 O11 73.08(10) . .
O13 Nd2 O21 74.91(10) . .
O13 Nd2 O22 144.29(11) . .
O13 Nd2 O5 135.18(9) . .
O13 Nd2 C13 117.44(9) . .
O13 Nd2 O4 96.96(9) . .
O16 Nd2 O11 73.07(9) 4_465 .
O16 Nd2 O13 109.17(11) 4_465 .
O16 Nd2 O21 141.35(9) 4_465 .
O16 Nd2 O22 92.50(11) 4_465 .
O16 Nd2 O5 87.29(9) 4_465 .
O16 Nd2 C13 113.17(10) 4_465 .
O16 Nd2 O4 137.98(9) 4_465 .
O21 Nd2 O5 117.56(9) . .
O21 Nd2 C13 96.70(10) . .
O22 Nd2 O21 70.63(9) . .
O22 Nd2 O5 71.70(9) . .
O22 Nd2 C13 76.22(10) . .
O5 Nd2 C13 26.25(9) . .
O1 Nd2 O11 128.96(10) . .
O1 Nd2 O13 82.55(10) . .
O1 Nd2 O16 73.85(10) . 4_465
O1 Nd2 O21 68.56(9) . .
O1 Nd2 O22 76.55(10) . .
O1 Nd2 O5 142.12(9) . .
O1 Nd2 C13 152.13(10) . .
O1 Nd2 O4 143.73(10) . .
O4 Nd2 O21 76.27(9) . .
O4 Nd2 O22 83.87(10) . .
O4 Nd2 O5 51.78(8) . .
O4 Nd2 C13 25.53(9) . .
O23 C79 N3 126.3(5) . .
C13 O5 Nd2 91.67(19) . .
O1 C1 C2 118.5(4) . .
O2 C1 C2 118.4(3) . .
O2 C1 O1 123.1(3) . .
C3 C2 C1 118.8(3) . .
C3 C2 C11 119.0(3) . .
C11 C2 C1 122.2(3) . .
C2 C3 C4 121.7(4) . .
C3 C4 C5 122.0(4) . .
C3 C4 C9 118.7(4) . .
C5 C4 C9 119.3(4) . .
C6 C5 C4 121.1(4) . .
C5 C6 C7 120.1(4) . .
C8 C7 C6 120.8(4) . .
C7 C8 C9 121.6(4) . .
C8 C9 C4 117.0(4) . .
C8 C9 C10 123.2(3) . .
C10 C9 C4 119.7(3) . .
C9 C10 C12 120.9(3) . .
C11 C10 C9 118.6(3) . .
C11 C10 C12 120.5(3) . .
C10 C11 C2 122.3(3) . .
C10 C11 O3 118.4(3) . .
O3 C11 C2 119.3(3) . .
C10 C12 C22 114.7(3) . 2_545
O5 C13 Nd2 62.08(17) . .
O5 C13 C14 119.2(3) . .
C14 C13 Nd2 177.4(3) . .
O4 C13 Nd2 57.89(18) . .
O4 C13 O5 120.0(3) . .
O4 C13 C14 120.8(3) . .
C15 C14 C13 120.1(3) . .
C15 C14 C23 118.1(3) . .
C23 C14 C13 121.8(3) . .
C14 C15 C16 122.0(3) . .
C15 C16 C17 121.0(4) . .
C15 C16 C21 119.2(3) . .
C17 C16 C21 119.8(4) . .
C18 C17 C16 120.4(4) . .
C19 C18 C17 120.1(4) . .
C18 C19 C20 121.4(4) . .
C19 C20 C21 120.8(4) . .
C16 C21 C20 117.3(4) . .
C16 C21 C22 119.5(3) . .
C20 C21 C22 123.2(3) . .
C21 C22 C12 120.3(3) . 2
C23 C22 C12 120.4(3) . 2
C23 C22 C21 119.3(3) . .
O6 C23 C14 119.5(3) . .
O6 C23 C22 118.9(3) . .
C22 C23 C14 121.6(3) . .
O7 C24 O8 119.8(3) . .
O7 C24 Nd1 58.96(17) . .
O7 C24 C25 121.3(3) . .
O8 C24 Nd1 60.91(17) . .
O8 C24 C25 119.0(3) . .
C25 C24 Nd1 176.0(3) . .
C26 C25 C24 119.4(3) . .
C26 C25 C34 119.0(3) . .
C34 C25 C24 121.5(3) . .
C25 C26 C27 121.6(3) . .
C26 C27 C28 120.9(3) . .
C26 C27 C32 119.3(3) . .
C28 C27 C32 119.8(3) . .
C29 C28 C27 120.6(4) . .
C28 C29 C30 120.0(4) . .
C31 C30 C29 121.3(4) . .
C30 C31 C32 121.1(4) . .
C31 C32 C27 117.0(3) . .
C31 C32 C33 123.5(3) . .
C33 C32 C27 119.5(3) . .
C32 C33 C35 121.8(3) . .
C34 C33 C32 118.8(3) . .
C34 C33 C35 119.3(3) . .
O9 C34 C25 119.7(3) . .
O9 C34 C33 118.5(3) . .
C33 C34 C25 121.8(3) . .
C45 C35 C33 115.4(3) 2_645 .
O10 C36 O11 123.0(3) . .
O10 C36 C37 119.8(4) . .
O11 C36 C37 117.3(3) . .
C38 C37 C36 119.3(3) . .
C38 C37 C46 119.0(3) . .
C46 C37 C36 121.6(3) . .
C37 C38 C39 121.6(4) . .
C38 C39 C40 121.5(4) . .
C38 C39 C44 119.8(4) . .
C40 C39 C44 118.7(4) . .
C41 C40 C39 121.1(5) . .
C40 C41 C42 120.0(6) . .
C43 C42 C41 120.3(5) . .
C42 C43 C44 121.7(4) . .
C39 C44 C43 118.2(4) . .
C39 C44 C45 118.8(3) . .
C43 C44 C45 123.1(3) . .
C44 C45 C35 120.4(3) . 2_655
C46 C45 C35 119.6(3) . 2_655
C46 C45 C44 119.9(3) . .
O12 C46 C37 120.9(3) . .
O12 C46 C45 118.3(3) . .
C45 C46 C37 120.8(4) . .
O13 C47 O14 122.9(3) . .
O13 C47 C48 119.3(4) . .
O14 C47 C48 117.8(3) . .
C49 C48 C47 119.7(3) . .
C49 C48 C57 118.6(3) . .
C57 C48 C47 121.7(3) . .
C48 C49 C50 121.8(3) . .
C49 C50 C55 118.8(3) . .
C51 C50 C49 121.1(3) . .
C51 C50 C55 120.1(3) . .
C52 C51 C50 121.3(4) . .
C51 C52 C53 119.2(4) . .
C54 C53 C52 120.1(4) . .
C53 C54 C55 122.8(4) . .
C54 C55 C50 116.4(3) . .
C54 C55 C56 123.5(3) . .
C56 C55 C50 120.1(3) . .
C55 C56 C58 122.0(3) . .
C57 C56 C55 118.8(3) . .
C57 C56 C58 119.0(3) . .
O15 C57 C48 120.1(3) . .
O15 C57 C56 118.3(3) . .
C56 C57 C48 121.6(3) . .
C56 C58 C68 114.8(3) . .
O16 C59 O17 121.4(3) . .
O16 C59 C60 120.5(4) . .
O17 C59 C60 118.0(3) . .
C61 C60 C59 120.2(3) . .
C61 C60 C69 118.8(3) . .
C69 C60 C59 121.1(3) . .
C60 C61 C62 122.1(3) . .
C61 C62 C67 118.2(4) . .
C63 C62 C61 121.9(4) . .
C63 C62 C67 119.8(4) . .
C64 C63 C62 120.3(4) . .
C63 C64 C65 120.4(5) . .
C66 C65 C64 121.4(4) . .
C65 C66 C67 120.5(4) . .
C66 C67 C62 117.5(4) . .
C68 C67 C62 120.2(3) . .
C68 C67 C66 122.1(3) . .
C67 C68 C58 120.9(3) . .
C69 C68 C58 120.1(3) . .
C69 C68 C67 119.0(3) . .
O18 C69 C60 120.6(3) . .
O18 C69 C68 118.5(3) . .
C68 C69 C60 120.9(3) . .
O19 C70 N1 125.1(4) . .
O20 C73 N2 124.9(6) . .
C70 N1 C71 122.3(4) . .
C70 N1 C72 120.9(4) . .
C72 N1 C71 116.7(4) . .
C73 N2 C74 122.1(6) . .
C73 N2 C75 123.8(6) . .
C74 N2 C75 114.1(6) . .
C1 O1 Nd2 141.7(3) . .
C1 O2 Nd1 143.5(2) . .
C13 O4 Nd2 96.6(2) . .
O24A C77 N4 112.5(11) . .
C76 N4 C77 135.5(8) . .
C76 N4 C78 112.0(6) . .
C78 N4 C77 112.4(8) . .
C79 N3 C80 123.6(5) . .
C79 N3 C81 121.8(5) . .
C81 N3 C80 114.6(5) . .

loop_
_geom_bond_atom_site_label_1
_geom_bond_atom_site_label_2
_geom_bond_distance
_geom_bond_site_symmetry_2
C76 O24 1.221(16) .
C76 N4 1.412(7) .
O7 Nd1 2.511(2) .
O7 C24 1.260(4) .
O8 Nd1 2.553(2) .
O8 C24 1.276(4) .
O9 C34 1.361(4) .
O10 Nd1 2.406(2) .
O10 C36 1.245(4) .
O11 Nd2 2.427(3) .
O11 C36 1.266(5) .
O12 C46 1.349(5) .
O13 Nd2 2.415(2) .
O13 C47 1.258(5) .
O14 Nd1 2.389(3) .
O14 C47 1.273(5) .
O15 C57 1.365(4) .
O16 Nd2 2.404(3) 4_666
O16 C59 1.246(5) .
O17 Nd1 2.440(3) 4_666
O17 C59 1.254(5) .
O18 C69 1.362(4) .
O19 Nd1 2.428(3) .
O19 C70 1.252(5) .
O20 Nd1 2.516(3) .
O20 C73 1.188(6) .
O21 Nd2 2.526(3) .
O22 Nd2 2.521(3) .
Nd1 O17 2.440(3) 4_465
Nd1 C24 2.916(3) .
Nd1 O2 2.433(3) .
Nd2 O16 2.404(3) 4_465
Nd2 O5 2.553(2) .
Nd2 C13 2.888(3) .
Nd2 O1 2.367(2) .
Nd2 O4 2.462(3) .
C79 N3 1.302(6) .
C79 O23 1.218(6) .
C80 N3 1.434(7) .
C81 N3 1.425(7) .
O5 C13 1.278(4) .
O6 C23 1.365(4) .
C1 C2 1.485(5) .
C1 O1 1.261(4) .
C1 O2 1.261(5) .
C2 C3 1.368(5) .
C2 C11 1.425(5) .
C3 C4 1.406(5) .
C4 C5 1.410(6) .
C4 C9 1.434(5) .
C5 C6 1.361(7) .
C6 C7 1.384(7) .
C7 C8 1.367(6) .
C8 C9 1.413(5) .
C9 C10 1.430(5) .
C10 C11 1.367(5) .
C10 C12 1.513(5) .
C11 O3 1.370(5) .
C12 C22 1.522(5) 2_545
C13 C14 1.485(5) .
C13 O4 1.253(4) .
C14 C15 1.377(5) .
C14 C23 1.429(5) .
C15 C16 1.404(5) .
C16 C17 1.409(6) .
C16 C21 1.414(5) .
C17 C18 1.372(6) .
C18 C19 1.363(6) .
C19 C20 1.367(6) .
C20 C21 1.418(5) .
C21 C22 1.423(5) .
C22 C12 1.522(5) 2
C22 C23 1.379(5) .
C24 C25 1.483(5) .
C25 C26 1.377(5) .
C25 C34 1.426(5) .
C26 C27 1.400(5) .
C27 C28 1.409(5) .
C27 C32 1.433(5) .
C28 C29 1.360(6) .
C29 C30 1.394(6) .
C30 C31 1.356(6) .
C31 C32 1.420(5) .
C32 C33 1.430(5) .
C33 C34 1.383(5) .
C33 C35 1.521(5) .
C35 C45 1.520(5) 2_645
C36 C37 1.494(5) .
C37 C38 1.365(6) .
C37 C46 1.428(5) .
C38 C39 1.404(6) .
C39 C40 1.412(7) .
C39 C44 1.415(5) .
C40 C41 1.365(8) .
C41 C42 1.401(8) .
C42 C43 1.345(7) .
C43 C44 1.417(5) .
C44 C45 1.422(6) .
C45 C35 1.520(5) 2_655
C45 C46 1.380(5) .
C47 C48 1.500(4) .
C48 C49 1.367(5) .
C48 C57 1.431(5) .
C49 C50 1.410(5) .
C50 C51 1.403(5) .
C50 C55 1.421(5) .
C51 C52 1.369(5) .
C52 C53 1.403(6) .
C53 C54 1.360(6) .
C54 C55 1.409(4) .
C55 C56 1.415(5) .
C56 C57 1.383(4) .
C56 C58 1.523(5) .
C58 C68 1.525(5) .
C59 C60 1.493(5) .
C60 C61 1.358(5) .
C60 C69 1.437(5) .
C61 C62 1.415(5) .
C62 C63 1.412(6) .
C62 C67 1.420(5) .
C63 C64 1.360(6) .
C64 C65 1.376(7) .
C65 C66 1.367(6) .
C66 C67 1.419(5) .
C67 C68 1.416(5) .
C68 C69 1.379(4) .
C70 N1 1.287(5) .
C71 N1 1.466(6) .
C72 N1 1.436(7) .
C73 N2 1.306(7) .
C74 N2 1.402(7) .
C75 N2 1.423(7) .
C77 N4 1.468(8) .
C77 O24A 1.247(9) .
C78 N4 1.462(8) .
